data_2213886
loop_
_publ_author_name
'Zhang, Shi-Guo'
'Shi, Jing-Min'

_publ_section_title
;<i>catena</i>-Poly[[iodidocadmium(II)]-di-\m-iodido-[iodidocadmium(II)]-bis(\m-4-methylpyridine
 <i>N</i>-oxide)]
;
_journal_coeditor_code LH2387
_journal_issue 6
_journal_name_full 'Acta Crystallographica Section E'
_journal_page_first m1730
_journal_page_last m1730
_journal_paper_doi 10.1107/S1600536807022921
_journal_volume 63
_journal_year 2007
_chemical_formula_iupac '[Cd I2 (C6 H7 N O)]'
_chemical_formula_moiety 'C6 H7 Cd I2 N O'
_chemical_formula_sum 'C6 H7 Cd I2 N O'
_chemical_formula_weight 475.33
_chemical_name_systematic
;
catena-Poly[[iodidocadmium(II)]-di-\m-iodido-[iodidocadmium(II)]-bis(\m-
4-methylpyridine N-oxide)]
;
_space_group_IT_number 2
_symmetry_cell_setting triclinic
_symmetry_space_group_name_Hall '-P 1'
_symmetry_space_group_name_H-M 'P -1'
_atom_sites_solution_hydrogens geom
_atom_sites_solution_primary direct
_atom_sites_solution_secondary difmap
_audit_creation_method SHELXL-97
_cell_angle_alpha 102.633(3)
_cell_angle_beta 96.050(3)
_cell_angle_gamma 103.510(3)
_cell_formula_units_Z 2
_cell_length_a 7.0584(16)
_cell_length_b 8.4025(19)
_cell_length_c 9.875(2)
_cell_measurement_reflns_used 1365
_cell_measurement_temperature 293(2)
_cell_measurement_theta_max 26.7485
_cell_measurement_theta_min 2.576
_cell_volume 548.1(2)
_computing_cell_refinement 'SAINT (Bruker, 1997)'
_computing_data_collection 'SMART (Bruker, 1997)'
_computing_data_reduction SAINT
_computing_molecular_graphics SHELXTL
_computing_publication_material SHELXTL
_computing_structure_refinement SHELXTL
_computing_structure_solution 'SHELXTL  (Bruker, 2001)'
_diffrn_ambient_temperature 293(2)
_diffrn_measured_fraction_theta_full 0.975
_diffrn_measured_fraction_theta_max 0.975
_diffrn_measurement_device_type 'Bruker SMART APEX CCD'
_diffrn_measurement_method '\f and \w'
_diffrn_radiation_monochromator graphite
_diffrn_radiation_source 'fine-focus sealed tube'
_diffrn_radiation_type MoK\a
_diffrn_radiation_wavelength 0.71073
_diffrn_reflns_av_R_equivalents 0.0174
_diffrn_reflns_av_sigmaI/netI 0.0406
_diffrn_reflns_limit_h_max 8
_diffrn_reflns_limit_h_min -8
_diffrn_reflns_limit_k_max 10
_diffrn_reflns_limit_k_min -8
_diffrn_reflns_limit_l_max 10
_diffrn_reflns_limit_l_min -12
_diffrn_reflns_number 3046
_diffrn_reflns_theta_full 26.20
_diffrn_reflns_theta_max 26.20
_diffrn_reflns_theta_min 2.14
_exptl_absorpt_coefficient_mu 7.578
_exptl_absorpt_correction_T_max 0.6191
_exptl_absorpt_correction_T_min 0.5487
_exptl_absorpt_correction_type multi-scan
_exptl_absorpt_process_details '(SADABS; Sheldrick, 1996)'
_exptl_crystal_colour colorless
_exptl_crystal_density_diffrn 2.880
_exptl_crystal_density_method 'not measured'
_exptl_crystal_description block
_exptl_crystal_F_000 424
_exptl_crystal_size_max 0.09
_exptl_crystal_size_mid 0.08
_exptl_crystal_size_min 0.07
_refine_diff_density_max 0.852
_refine_diff_density_min -0.886
_refine_ls_extinction_coef 0.0063(5)
_refine_ls_extinction_expression Fc^*^=kFc[1+0.001xFc^2^\l^3^/sin(2\q)]^-1/4^
_refine_ls_extinction_method SHELXL97
_refine_ls_goodness_of_fit_ref 1.017
_refine_ls_hydrogen_treatment constr
_refine_ls_matrix_type full
_refine_ls_number_parameters 102
_refine_ls_number_reflns 2147
_refine_ls_number_restraints 0
_refine_ls_restrained_S_all 1.017
_refine_ls_R_factor_all 0.0365
_refine_ls_R_factor_gt 0.0299
_refine_ls_shift/su_max 0.037
_refine_ls_shift/su_mean 0.001
_refine_ls_structure_factor_coef Fsqd
_refine_ls_weighting_details 'calc w=1/[\s^2^(Fo^2^)+(0.0308P)^2^] where P=(Fo^2^+2Fc^2^)/3'
_refine_ls_weighting_scheme calc
_refine_ls_wR_factor_gt 0.0678
_refine_ls_wR_factor_ref 0.0696
_reflns_number_gt 1839
_reflns_number_total 2147
_reflns_threshold_expression I>2\s(I)
_cod_data_source_file lh2387.cif
_cod_data_source_block I
_cod_depositor_comments
;
The following automatic conversions were performed:
'_geom_bond_publ_flag' value 'Y' changed to 'y' according to
'/home/saulius/struct/CIF-dictionaries/cif_core.dic' dictionary named
'cif_core.dic' version 2.4.1 from 2010-06-29 (3 times).

Automatic conversion script
Id: cif_fix_enum 1527 2010-12-29 10:47:43Z saulius 

The following automatic conversions were performed:

'_geom_bond_publ_flag' value 'Y' changed to 'y' according to
/home/saulius/struct/CIF-dictionaries/cif_core.dic dictionary named
'cif_core.dic' version 2.4.1 from 2010-06-29 (3 times).

Automatic conversion script
Id: cif_fix_values 1715 2011-07-08 13:25:40Z adriana 
;
_cod_database_code 2213886
_cod_database_fobs_code 2213886

loop_
_symmetry_equiv_pos_as_xyz
'x, y, z'
'-x, -y, -z'

loop_
_atom_site_type_symbol
_atom_site_label
_atom_site_fract_x
_atom_site_fract_y
_atom_site_fract_z
_atom_site_U_iso_or_equiv
_atom_site_adp_type
_atom_site_calc_flag
_atom_site_refinement_flags
_atom_site_occupancy
Cd Cd1 0.25296(6) 0.96122(5) 1.07178(4) 0.03312(14) Uani d . 1
I I1 0.12264(5) 1.25617(5) 1.10555(4) 0.03973(14) Uani d . 1
I I2 0.31135(7) 0.81337(6) 1.28439(4) 0.05230(16) Uani d . 1
C C6 0.1724(11) 0.2298(9) 0.5226(7) 0.0588(19) Uani d . 1
H H6A 0.1267 0.2389 0.4302 0.088 Uiso calc R 1
H H6B 0.0671 0.1605 0.5548 0.088 Uiso calc R 1
H H6C 0.2813 0.1795 0.5192 0.088 Uiso calc R 1
N N1 0.3549(6) 0.7153(6) 0.8070(5) 0.0322(10) Uani d . 1
C C4 0.2630(9) 0.4203(8) 0.7651(6) 0.0419(14) Uani d . 1
H H4 0.2387 0.3249 0.8005 0.050 Uiso calc R 1
O O1 0.4163(6) 0.8687(5) 0.8971(4) 0.0409(10) Uani d . 1
C C1 0.3308(9) 0.7026(8) 0.6688(6) 0.0438(14) Uani d . 1
H H1 0.3538 0.7997 0.6357 0.053 Uiso calc R 1
C C5 0.3229(9) 0.5765(8) 0.8557(6) 0.0419(14) Uani d . 1
H H5 0.3418 0.5869 0.9522 0.050 Uiso calc R 1
C C2 0.2719(9) 0.5459(9) 0.5757(6) 0.0475(16) Uani d . 1
H H2 0.2549 0.5384 0.4796 0.057 Uiso calc R 1
C C3 0.2378(9) 0.4012(8) 0.6209(6) 0.0397(14) Uani d . 1

loop_
_atom_site_aniso_label
_atom_site_aniso_U_11
_atom_site_aniso_U_22
_atom_site_aniso_U_33
_atom_site_aniso_U_12
_atom_site_aniso_U_13
_atom_site_aniso_U_23
Cd1 0.0310(2) 0.0323(2) 0.0372(2) 0.01002(18) 0.00636(17) 0.00883(17)
I1 0.0335(2) 0.0305(2) 0.0513(3) 0.00987(16) -0.00021(17) 0.00418(17)
I2 0.0631(3) 0.0504(3) 0.0487(3) 0.0166(2) 0.0047(2) 0.0239(2)
C6 0.070(5) 0.042(4) 0.051(4) 0.004(4) 0.014(4) -0.005(3)
N1 0.030(2) 0.025(2) 0.037(3) 0.0046(19) 0.0080(19) 0.001(2)
C4 0.050(4) 0.029(3) 0.050(4) 0.013(3) 0.011(3) 0.011(3)
O1 0.035(2) 0.033(2) 0.047(2) 0.0046(17) 0.0123(18) -0.0046(18)
C1 0.053(4) 0.038(4) 0.041(3) 0.010(3) 0.008(3) 0.013(3)
C5 0.046(4) 0.043(4) 0.037(3) 0.012(3) 0.006(3) 0.010(3)
C2 0.052(4) 0.049(4) 0.038(3) 0.010(3) 0.005(3) 0.010(3)
C3 0.039(3) 0.039(4) 0.037(3) 0.007(3) 0.011(3) 0.005(3)

loop_
_atom_type_symbol
_atom_type_description
_atom_type_scat_dispersion_real
_atom_type_scat_dispersion_imag
_atom_type_scat_source
C C 0.0033 0.0016 'International Tables Vol C Tables 4.2.6.8 and 6.1.1.4'
H H 0.0000 0.0000 'International Tables Vol C Tables 4.2.6.8 and 6.1.1.4'
N N 0.0061 0.0033 'International Tables Vol C Tables 4.2.6.8 and 6.1.1.4'
O O 0.0106 0.0060 'International Tables Vol C Tables 4.2.6.8 and 6.1.1.4'
Cd Cd -0.8075 1.2024 'International Tables Vol C Tables 4.2.6.8 and 6.1.1.4'
I I -0.4742 1.8119 'International Tables Vol C Tables 4.2.6.8 and 6.1.1.4'

loop_
_geom_angle_atom_site_label_1
_geom_angle_atom_site_label_2
_geom_angle_atom_site_label_3
_geom_angle_site_symmetry_1
_geom_angle_site_symmetry_3
_geom_angle
O1 Cd1 O1 . 2_677 67.55(15)
O1 Cd1 I2 . . 109.61(11)
O1 Cd1 I2 2_677 . 96.51(11)
O1 Cd1 I1 . . 124.55(11)
O1 Cd1 I1 2_677 . 88.89(10)
I2 Cd1 I1 . . 122.90(2)
O1 Cd1 I1 . 2_577 88.83(10)
O1 Cd1 I1 2_677 2_577 152.48(9)
I2 Cd1 I1 . 2_577 104.94(2)
I1 Cd1 I1 . 2_577 93.61(2)
Cd1 I1 Cd1 . 2_577 86.39(2)
C3 C6 H6A . . 109.5
C3 C6 H6B . . 109.5
H6A C6 H6B . . 109.5
C3 C6 H6C . . 109.5
H6A C6 H6C . . 109.5
H6B C6 H6C . . 109.5
C1 N1 C5 . . 120.5(5)
C1 N1 O1 . . 119.4(5)
C5 N1 O1 . . 120.0(5)
C5 C4 C3 . . 121.0(6)
C5 C4 H4 . . 119.5
C3 C4 H4 . . 119.5
N1 O1 Cd1 . . 123.9(3)
N1 O1 Cd1 . 2_677 121.8(3)
Cd1 O1 Cd1 . 2_677 112.45(15)
N1 C1 C2 . . 119.9(6)
N1 C1 H1 . . 120.1
C2 C1 H1 . . 120.1
N1 C5 C4 . . 120.5(5)
N1 C5 H5 . . 119.8
C4 C5 H5 . . 119.8
C3 C2 C1 . . 121.5(6)
C3 C2 H2 . . 119.3
C1 C2 H2 . . 119.3
C2 C3 C4 . . 116.7(6)
C2 C3 C6 . . 122.7(6)
C4 C3 C6 . . 120.6(6)

loop_
_geom_bond_atom_site_label_1
_geom_bond_atom_site_label_2
_geom_bond_site_symmetry_2
_geom_bond_distance
_geom_bond_publ_flag
Cd1 O1 . 2.272(4) y
Cd1 O1 2_677 2.384(4) ?
Cd1 I2 . 2.7054(7) y
Cd1 I1 . 2.8049(8) y
Cd1 I1 2_577 2.9650(7) ?
I1 Cd1 2_577 2.9650(7) ?
C6 C3 . 1.487(8) ?
C6 H6A . 0.9600 ?
C6 H6B . 0.9600 ?
C6 H6C . 0.9600 ?
N1 C1 . 1.335(7) ?
N1 C5 . 1.337(8) ?
N1 O1 . 1.340(5) ?
C4 C5 . 1.360(8) ?
C4 C3 . 1.385(8) ?
C4 H4 . 0.9300 ?
O1 Cd1 2_677 2.384(4) ?
C1 C2 . 1.374(9) ?
C1 H1 . 0.9300 ?
C5 H5 . 0.9300 ?
C2 C3 . 1.364(9) ?
C2 H2 . 0.9300 ?

loop_
_geom_torsion_atom_site_label_1
_geom_torsion_atom_site_label_2
_geom_torsion_atom_site_label_3
_geom_torsion_atom_site_label_4
_geom_torsion_site_symmetry_1
_geom_torsion_site_symmetry_4
_geom_torsion
O1 Cd1 I1 Cd1 . 2_577 91.06(12)
O1 Cd1 I1 Cd1 2_677 2_577 152.57(10)
I2 Cd1 I1 Cd1 . 2_577 -110.39(3)
I1 Cd1 I1 Cd1 2_577 2_577 0.0
C1 N1 O1 Cd1 . . 125.4(5)
C5 N1 O1 Cd1 . . -56.2(6)
C1 N1 O1 Cd1 . 2_677 -71.6(6)
C5 N1 O1 Cd1 . 2_677 106.8(5)
O1 Cd1 O1 N1 2_677 . 164.4(5)
I2 Cd1 O1 N1 . . 75.4(4)
I1 Cd1 O1 N1 . . -123.6(4)
I1 Cd1 O1 N1 2_577 . -30.1(4)
O1 Cd1 O1 Cd1 2_677 2_677 0.0
I2 Cd1 O1 Cd1 . 2_677 -89.03(17)
I1 Cd1 O1 Cd1 . 2_677 71.94(19)
I1 Cd1 O1 Cd1 2_577 2_677 165.52(16)
C5 N1 C1 C2 . . 0.3(9)
O1 N1 C1 C2 . . 178.6(5)
C1 N1 C5 C4 . . -0.8(9)
O1 N1 C5 C4 . . -179.2(5)
C3 C4 C5 N1 . . 1.3(10)
N1 C1 C2 C3 . . -0.3(10)
C1 C2 C3 C4 . . 0.8(10)
C1 C2 C3 C6 . . 179.5(6)
C5 C4 C3 C2 . . -1.3(9)
C5 C4 C3 C6 . . 179.9(6)
